data_1529705
loop_
_publ_author_name
'Bullock, J.I.'
'Ladd, M.F.C.'
'Povey, D.C.'
'Storey, A.E.'

_publ_section_title
;
 The chemistry of the trivalent actinoids. Part 7(1). Crystal structure
 analysis of (N H4) U (S O4)2 (H2 O)4 and comments on the structure of U2
 (S O4)3 (H2 O)9
;
_journal_name_full 'Inorganica Chimica Acta'
_journal_page_first 101
_journal_page_last 108
_journal_volume 43
_journal_year 1980
_chemical_formula_sum 'H12 N O12 S2 U'
_chemical_name_systematic '(N H4) U (S O4)2 (H2 O)4'
_space_group_IT_number 14
_symmetry_space_group_name_Hall '-P 2ybc'
_symmetry_space_group_name_H-M 'P 1 21/c 1'
_cell_angle_alpha 90
_cell_angle_beta 97.337
_cell_angle_gamma 90
_cell_formula_units_Z 4
_cell_length_a 6.7065
_cell_length_b 19.0328
_cell_length_c 8.8305
_cell_volume 1117.927
_citation_journal_id_ASTM ICHAA3
_cod_data_source_file Bullock_ICHAA3_1980_573.cif
_cod_data_source_block H12N1O12S2U1
_cod_original_formula_sum 'H12 N1 O12 S2 U1'
_cod_database_code 1529705

loop_
_symmetry_equiv_pos_as_xyz
x,y,z
-x,y+1/2,-z+1/2
-x,-y,-z
x,-y-1/2,z-1/2

loop_
_atom_site_label
_atom_site_type_symbol
_atom_site_fract_x
_atom_site_fract_y
_atom_site_fract_z
_atom_site_occupancy
_atom_site_U_iso_or_equiv
U1 U+3 0.3532 0.1212 0.2161 1 0.0
O11 O-2 0.3255 0.0542 0.465 1 0.0
O9 O-2 0.2552 0.1069 -0.0713 1 0.0
O10 O-2 0.3181 -0.0066 0.1704 1 0.0
S1 S+6 0.8198 0.076 0.2379 1 0.0
O12 O-2 0.8591 0.3884 0.1658 1 0.0
O4 O-2 0.9982 0.1192 0.2097 1 0.0
S2 S+6 0.3801 0.2771 0.0895 1 0.0
O2 O-2 0.659 0.082 0.0992 1 0.0
O1 O-2 0.8743 0.0044 0.2637 1 0.0
O3 O-2 0.7141 0.1104 0.3598 1 0.0
O6 O-2 0.3751 0.2952 0.927 1 0.0
O8 O-2 0.4051 0.3403 0.185 1 0.0
N1 N-3 0.8461 0.2771 0.3903 1 0.0
O7 O-2 0.552 0.2274 0.1266 1 0.0
O5 O-2 0.1982 0.2385 0.1178 1 0.0
